data_7040523
loop_
_publ_author_name
'Efremova, Olga A.'
'Vorotnikov, Yuri A.'
'Brylev, Konstantin A.'
'Vorotnikova, Natalya A.'
'Novozhilov, Igor N.'
'Kuratieva, Natalia V.'
'Edeleva, Mariya V.'
'Benoit, David M.'
'Kitamura, Noboru'
'Mironov, Yuri V.'
'Shestopalov, Michael A.'
'Sutherland, Andrew J.'

_publ_section_title
;
 Octahedral molybdenum cluster complexes with aromatic sulfonate ligands.
;
_journal_issue 39
_journal_name_full 'Dalton transactions (Cambridge, England : 2003)'
_journal_page_first 15427
_journal_paper_doi 10.1039/c6dt02863b
_journal_volume 45
_journal_year 2016
_chemical_formula_moiety 'C42 H42 Il8 Mo6 O18 S6, 2(C16 H36 N), (C3 H6 O), 1.5(H2O)'
_chemical_formula_sum 'C77 H123 I8 Mo6 N2 O20.5 S6'
_chemical_formula_weight 3187.97
_space_group_IT_number 2
_symmetry_cell_setting triclinic
_symmetry_Int_Tables_number 2
_symmetry_space_group_name_Hall '-P 1'
_symmetry_space_group_name_H-M 'P -1'
_atom_sites_solution_hydrogens geom
_atom_sites_solution_primary direct
_atom_sites_solution_secondary difmap
_audit_creation_method SHELXL-97
_audit_update_record
;
2016-08-26 deposited with the CCDC.
2016-08-30 downloaded from the CCDC.
;
_cell_angle_alpha 89.318(1)
_cell_angle_beta 79.866(1)
_cell_angle_gamma 77.784(1)
_cell_formula_units_Z 2
_cell_length_a 13.3332(4)
_cell_length_b 16.2281(4)
_cell_length_c 27.0837(7)
_cell_measurement_reflns_used 9739
_cell_measurement_temperature 150(2)
_cell_measurement_theta_max 28.32
_cell_measurement_theta_min 2.29
_cell_volume 5636.2(3)
_computing_cell_refinement 'Bruker SAINT'
_computing_data_collection 'Bruker APEX2'
_computing_data_reduction 'Bruker SAINT'
_computing_molecular_graphics 'Bruker SHELXTL'
_computing_publication_material 'Bruker SHELXTL'
_computing_structure_refinement 'Bruker SHELXTL'
_computing_structure_solution 'Bruker SHELXTL'
_diffrn_ambient_temperature 150(2)
_diffrn_detector_area_resol_mean 25
_diffrn_measured_fraction_theta_full 0.993
_diffrn_measured_fraction_theta_max 0.993
_diffrn_measurement_device_type 'Bruker Apex DUO CCD area-detector'
_diffrn_measurement_method '\f scans'
_diffrn_radiation_monochromator graphite
_diffrn_radiation_probe x-ray
_diffrn_radiation_type MoK\a
_diffrn_radiation_wavelength 0.71073
_diffrn_reflns_av_R_equivalents 0.0228
_diffrn_reflns_av_sigmaI/netI 0.0355
_diffrn_reflns_limit_h_max 16
_diffrn_reflns_limit_h_min -16
_diffrn_reflns_limit_k_max 20
_diffrn_reflns_limit_k_min -19
_diffrn_reflns_limit_l_max 33
_diffrn_reflns_limit_l_min -33
_diffrn_reflns_number 44268
_diffrn_reflns_theta_full 25.25
_diffrn_reflns_theta_max 26.37
_diffrn_reflns_theta_min 0.76
_diffrn_source 'fine-focus sealed tube'
_diffrn_standards_decay_% 0
_diffrn_standards_number 0
_exptl_absorpt_coefficient_mu 3.006
_exptl_absorpt_correction_T_max 0.9179
_exptl_absorpt_correction_T_min 0.3650
_exptl_absorpt_correction_type multi-scan
_exptl_absorpt_process_details 'Bruker SADABS'
_exptl_crystal_colour orange
_exptl_crystal_density_diffrn 1.878
_exptl_crystal_density_method 'not measured'
_exptl_crystal_description plate
_exptl_crystal_F_000 3070
_exptl_crystal_size_max 0.42
_exptl_crystal_size_mid 0.42
_exptl_crystal_size_min 0.03
_refine_diff_density_max 3.527
_refine_diff_density_min -1.648
_refine_diff_density_rms 0.208
_refine_ls_extinction_method none
_refine_ls_goodness_of_fit_ref 1.063
_refine_ls_hydrogen_treatment constr
_refine_ls_matrix_type full
_refine_ls_number_parameters 1150
_refine_ls_number_reflns 22907
_refine_ls_number_restraints 26
_refine_ls_restrained_S_all 1.064
_refine_ls_R_factor_all 0.0601
_refine_ls_R_factor_gt 0.0470
_refine_ls_shift/su_max 0.001
_refine_ls_shift/su_mean 0.000
_refine_ls_structure_factor_coef Fsqd
_refine_ls_weighting_details 'calc w=1/[\s^2^(Fo^2^)+(0.0475P)^2^+70.9496P] where P=(Fo^2^+2Fc^2^)/3'
_refine_ls_weighting_scheme calc
_refine_ls_wR_factor_gt 0.1187
_refine_ls_wR_factor_ref 0.1258
_reflns_number_gt 19101
_reflns_number_total 22907
_reflns_threshold_expression >2\s(I)
_cod_data_source_file c6dt02863b2.cif
_cod_data_source_block yv246
_cod_depositor_comments 'Adding full bibliography for 7040521--7040526.cif.'
_cod_original_formula_sum 'C77 H123 I8 Mo6 N2 O20.50 S6'
_cod_database_code 7040523

loop_
_symmetry_equiv_pos_as_xyz
'x, y, z'
'-x, -y, -z'

loop_
_atom_site_label
_atom_site_type_symbol
_atom_site_fract_x
_atom_site_fract_y
_atom_site_fract_z
_atom_site_U_iso_or_equiv
_atom_site_adp_type
_atom_site_occupancy
_atom_site_symmetry_multiplicity
_atom_site_calc_flag
_atom_site_refinement_flags
_atom_site_disorder_assembly
_atom_site_disorder_group
I4 I 0.03861(4) -0.16586(3) 0.418515(16) 0.02496(11) Uani 1 1 d . . .
I2 I -0.06665(4) 0.07004(3) 0.389867(16) 0.02451(10) Uani 1 1 d . . .
I3 I -0.15007(4) -0.13723(3) 0.549325(17) 0.02721(11) Uani 1 1 d . . .
I1 I 0.25635(4) -0.09958(3) 0.480993(17) 0.02726(11) Uani 1 1 d . . .
I8 I 0.07921(3) 0.33106(2) 0.068797(15) 0.01691(9) Uani 1 1 d . . .
I6 I -0.08741(3) 0.33261(3) -0.037799(16) 0.01923(10) Uani 1 1 d . . .
I5 I -0.09827(3) 0.54490(3) 0.123686(15) 0.01786(9) Uani 1 1 d . . .
I7 I 0.26540(3) 0.45131(3) -0.017098(15) 0.01742(9) Uani 1 1 d . . .
Mo1 Mo -0.10392(4) -0.03221(4) 0.47024(2) 0.01755(12) Uani 1 1 d . . .
Mo2 Mo 0.05078(5) -0.11343(3) 0.51411(2) 0.01815(12) Uani 1 1 d . . .
Mo3 Mo 0.09071(4) -0.01414(3) 0.437505(19) 0.01490(11) Uani 1 1 d . . .
Mo4 Mo -0.08969(4) 0.44121(3) 0.041324(19) 0.01249(11) Uani 1 1 d . . .
Mo5 Mo 0.08533(4) 0.39654(3) -0.026320(19) 0.01260(11) Uani 1 1 d . . .
Mo6 Mo 0.07953(4) 0.49849(3) 0.050924(19) 0.01191(11) Uani 1 1 d . . .
S10 S -0.25191(16) -0.07668(14) 0.38841(7) 0.0331(4) Uani 1 1 d D . .
S20 S 0.1168(2) -0.30522(13) 0.56534(8) 0.0445(6) Uani 1 1 d . . .
S30 S 0.20227(15) -0.03928(14) 0.31413(6) 0.0298(4) Uani 1 1 d . . .
S40A S -0.1986(2) 0.32908(17) 0.13397(10) 0.0299(6) Uani 0.802(4) 1 d P A 1
S50 S 0.20692(17) 0.20975(11) -0.08931(7) 0.0304(4) Uani 1 1 d . . .
S60 S 0.20194(13) 0.46432(10) 0.15390(6) 0.0181(3) Uani 1 1 d . . .
O1W O -0.5219(8) 0.2879(7) -0.0104(4) 0.033(2) Uani 0.50 1 d P . .
O3W O -0.4041(15) 0.3585(12) 0.0101(7) 0.020(4) Uani 0.25 1 d PU . .
O5W O -0.452(4) -0.531(3) 0.3351(17) 0.074(12) Uani 0.20 1 d PU . .
O4W O -0.531(2) -0.4378(17) 0.3255(10) 0.063(7) Uani 0.30 1 d PU . .
O1S O -0.4141(8) -0.1620(7) 0.6067(4) 0.091(3) Uani 1 1 d . . .
O11 O -0.2260(4) -0.0679(4) 0.43936(19) 0.0368(14) Uani 1 1 d . B .
O12 O -0.1623(5) -0.1176(5) 0.3532(2) 0.0453(16) Uani 1 1 d . B .
O13 O -0.3091(6) 0.0016(5) 0.3724(3) 0.062(2) Uani 1 1 d . B .
O21 O 0.1113(5) -0.2440(3) 0.5242(2) 0.0390(14) Uani 1 1 d . . .
O22 O 0.0142(7) -0.3014(5) 0.5956(3) 0.074(3) Uani 1 1 d . . .
O23 O 0.1955(7) -0.2994(4) 0.5932(3) 0.067(2) Uani 1 1 d . . .
O31 O 0.1995(4) -0.0318(3) 0.36888(17) 0.0241(11) Uani 1 1 d . . .
O32 O 0.1845(6) -0.1191(6) 0.3004(3) 0.077(3) Uani 1 1 d . . .
O33 O 0.1369(6) 0.0325(7) 0.2970(3) 0.085(3) Uani 1 1 d . . .
O41 O -0.1974(4) 0.3759(3) 0.08501(18) 0.0213(10) Uani 1 1 d . . .
O42A O -0.2124(7) 0.3858(6) 0.1763(3) 0.049(2) Uani 0.802(4) 1 d P A 1
O43A O -0.1118(6) 0.2589(6) 0.1305(4) 0.048(2) Uani 0.802(4) 1 d P A 1
O51 O 0.1891(4) 0.2793(3) -0.05122(18) 0.0230(10) Uani 1 1 d . . .
O52 O 0.3093(6) 0.1979(4) -0.1189(2) 0.0513(18) Uani 1 1 d . . .
O53 O 0.1216(6) 0.2196(4) -0.1165(2) 0.0445(16) Uani 1 1 d . . .
O61 O 0.1726(4) 0.5022(3) 0.10668(17) 0.0193(10) Uani 1 1 d . . .
O62 O 0.2290(5) 0.3733(3) 0.1498(2) 0.0321(12) Uani 1 1 d . . .
O63 O 0.1249(4) 0.4989(4) 0.19710(19) 0.0306(12) Uani 1 1 d . . .
N1A N 0.0294(5) 0.2653(4) 0.2563(2) 0.0255(13) Uani 1 1 d . . .
N1B N 0.0162(5) 0.7593(4) 0.2365(2) 0.0226(12) Uani 1 1 d . . .
C111 C -0.342(2) -0.1438(17) 0.3959(7) 0.036(5) Uani 0.696(12) 1 d P B 1
C1S C -0.5605(11) -0.1983(9) 0.5831(5) 0.075(4) Uani 1 1 d . . .
H1S1 H -0.5595 -0.2323 0.6123 0.113 Uiso 1 1 calc R . .
H1S2 H -0.5513 -0.2338 0.5539 0.113 Uiso 1 1 calc R . .
H1S3 H -0.6262 -0.1588 0.5865 0.113 Uiso 1 1 calc R . .
C121 C -0.3196(14) -0.2210(12) 0.4166(6) 0.049(4) Uani 0.696(12) 1 d P B 1
H121 H -0.2556 -0.2402 0.4266 0.059 Uiso 0.696(12) 1 calc PR B 1
C2S C -0.4746(8) -0.1515(7) 0.5781(4) 0.052(3) Uani 1 1 d . . .
C131 C -0.391(2) -0.2696(16) 0.4225(10) 0.078(7) Uani 0.696(12) 1 d P B 1
H131 H -0.3734 -0.3224 0.4361 0.094 Uiso 0.696(12) 1 calc PR B 1
C3S C -0.4697(9) -0.0897(8) 0.5385(4) 0.060(3) Uani 1 1 d . . .
H3S1 H -0.4129 -0.0625 0.5399 0.091 Uiso 1 1 calc R . .
H3S2 H -0.5339 -0.0483 0.5431 0.091 Uiso 1 1 calc R . .
H3S3 H -0.4590 -0.1177 0.5064 0.091 Uiso 1 1 calc R . .
C141 C -0.485(3) -0.2482(19) 0.4104(13) 0.119(9) Uani 0.696(12) 1 d P B 1
C151 C -0.5105(12) -0.1678(12) 0.3904(6) 0.057(5) Uani 0.696(12) 1 d P B 1
H151 H -0.5756 -0.1489 0.3815 0.068 Uiso 0.696(12) 1 calc PR B 1
C161 C -0.4382(10) -0.1166(11) 0.3838(5) 0.041(4) Uani 0.696(12) 1 d P B 1
H161 H -0.4558 -0.0630 0.3711 0.049 Uiso 0.696(12) 1 calc PR B 1
C171 C -0.568(2) -0.2987(15) 0.4133(10) 0.119(9) Uani 0.696(12) 1 d P B 1
H17A H -0.5713 -0.3173 0.3802 0.178 Uiso 0.696(12) 1 calc PR B 1
H17B H -0.6346 -0.2643 0.4279 0.178 Uiso 0.696(12) 1 calc PR B 1
H17C H -0.5522 -0.3468 0.4337 0.178 Uiso 0.696(12) 1 calc PR B 1
C21 C 0.1541(8) -0.4030(5) 0.5324(3) 0.040(2) Uani 1 1 d . . .
C22 C 0.2365(14) -0.4206(9) 0.4951(7) 0.120(8) Uani 1 1 d . . .
H22 H 0.2764 -0.3805 0.4859 0.144 Uiso 1 1 calc R . .
C23 C 0.2630(17) -0.5002(11) 0.4694(8) 0.139(9) Uani 1 1 d . . .
H23 H 0.3177 -0.5093 0.4422 0.166 Uiso 1 1 calc R . .
C24 C 0.2158(17) -0.5592(8) 0.4818(6) 0.091(5) Uani 1 1 d . . .
C25 C 0.135(2) -0.5430(10) 0.5171(9) 0.138(9) Uani 1 1 d . . .
H25 H 0.0990 -0.5857 0.5259 0.166 Uiso 1 1 calc R . .
C26 C 0.0972(14) -0.4641(9) 0.5432(7) 0.110(7) Uani 1 1 d . . .
H26 H 0.0359 -0.4542 0.5668 0.133 Uiso 1 1 calc R . .
C27 C 0.246(2) -0.6431(9) 0.4537(7) 0.156(11) Uani 1 1 d . . .
H27A H 0.2286 -0.6865 0.4760 0.235 Uiso 1 1 calc R . .
H27B H 0.3193 -0.6556 0.4409 0.235 Uiso 1 1 calc R . .
H27C H 0.2083 -0.6406 0.4263 0.235 Uiso 1 1 calc R . .
C31 C 0.3324(5) -0.0368(5) 0.2876(3) 0.0235(15) Uani 1 1 d . . .
C32 C 0.3816(7) -0.0879(6) 0.2467(3) 0.0347(18) Uani 1 1 d . . .
H32 H 0.3469 -0.1236 0.2331 0.042 Uiso 1 1 calc R . .
C33 C 0.4847(7) -0.0855(6) 0.2256(3) 0.041(2) Uani 1 1 d . . .
H33 H 0.5182 -0.1204 0.1980 0.049 Uiso 1 1 calc R . .
C34 C 0.5370(7) -0.0335(6) 0.2445(3) 0.040(2) Uani 1 1 d . . .
C35 C 0.4826(9) 0.0194(7) 0.2852(4) 0.059(3) Uani 1 1 d . . .
H35 H 0.5156 0.0578 0.2975 0.070 Uiso 1 1 calc R . .
C36 C 0.3829(7) 0.0172(6) 0.3078(3) 0.040(2) Uani 1 1 d . . .
H36 H 0.3501 0.0511 0.3359 0.048 Uiso 1 1 calc R . .
C37 C 0.6499(8) -0.0344(8) 0.2224(5) 0.064(3) Uani 1 1 d . . .
H37A H 0.6776 -0.0826 0.2001 0.095 Uiso 1 1 calc R . .
H37B H 0.6896 -0.0373 0.2489 0.095 Uiso 1 1 calc R . .
H37C H 0.6540 0.0162 0.2041 0.095 Uiso 1 1 calc R . .
C41 C -0.3064(5) 0.2834(6) 0.1368(3) 0.037(2) Uani 1 1 d D . .
C42 C -0.4039(7) 0.3332(5) 0.1593(4) 0.040(2) Uani 1 1 d . A .
H42 H -0.4087 0.3890 0.1687 0.048 Uiso 1 1 calc R . .
C43 C -0.4915(7) 0.2996(5) 0.1672(3) 0.0376(19) Uani 1 1 d . . .
H43 H -0.5557 0.3339 0.1803 0.045 Uiso 1 1 calc R A .
C44 C -0.4861(6) 0.2156(5) 0.1560(3) 0.0323(17) Uani 1 1 d . A .
C45 C -0.3916(7) 0.1670(5) 0.1343(3) 0.040(2) Uani 1 1 d . . .
H45 H -0.3870 0.1108 0.1259 0.048 Uiso 1 1 calc R A .
C46 C -0.3029(7) 0.2004(6) 0.1245(4) 0.042(2) Uani 1 1 d . A .
H46 H -0.2400 0.1663 0.1094 0.050 Uiso 1 1 calc R . .
C47 C -0.5820(8) 0.1787(8) 0.1682(5) 0.060(3) Uani 1 1 d . . .
H47A H -0.5736 0.1296 0.1472 0.090 Uiso 1 1 calc R A .
H47B H -0.6418 0.2198 0.1624 0.090 Uiso 1 1 calc R . .
H47C H -0.5917 0.1633 0.2028 0.090 Uiso 1 1 calc R . .
C51 C 0.2011(7) 0.1191(5) -0.0524(3) 0.0304(17) Uani 1 1 d . . .
C52 C 0.1133(8) 0.1178(6) -0.0167(4) 0.048(2) Uani 1 1 d . . .
H52 H 0.0591 0.1651 -0.0111 0.058 Uiso 1 1 calc R . .
C53 C 0.1065(9) 0.0462(6) 0.0106(4) 0.052(3) Uani 1 1 d . . .
H53 H 0.0474 0.0456 0.0346 0.063 Uiso 1 1 calc R . .
C54 C 0.1869(9) -0.0249(6) 0.0026(4) 0.048(2) Uani 1 1 d . . .
C55 C 0.2744(9) -0.0211(6) -0.0313(4) 0.056(3) Uani 1 1 d . . .
H55 H 0.3296 -0.0678 -0.0356 0.067 Uiso 1 1 calc R . .
C56 C 0.2844(8) 0.0501(5) -0.0598(4) 0.046(2) Uani 1 1 d . . .
H56 H 0.3447 0.0512 -0.0829 0.055 Uiso 1 1 calc R . .
C57 C 0.1790(11) -0.1045(6) 0.0313(5) 0.070(4) Uani 1 1 d . . .
H57A H 0.1427 -0.1377 0.0146 0.105 Uiso 1 1 calc R . .
H57B H 0.1416 -0.0899 0.0647 0.105 Uiso 1 1 calc R . .
H57C H 0.2478 -0.1364 0.0327 0.105 Uiso 1 1 calc R . .
C61 C 0.3166(5) 0.5014(4) 0.1568(3) 0.0197(13) Uani 1 1 d . . .
C62 C 0.3845(6) 0.5114(5) 0.1136(3) 0.0289(16) Uani 1 1 d . . .
H62 H 0.3703 0.4985 0.0825 0.035 Uiso 1 1 calc R . .
C63 C 0.4741(6) 0.5406(6) 0.1165(3) 0.0363(19) Uani 1 1 d . . .
H63 H 0.5193 0.5478 0.0872 0.044 Uiso 1 1 calc R . .
C64 C 0.4969(6) 0.5593(6) 0.1630(3) 0.038(2) Uani 1 1 d . . .
C65 C 0.4281(6) 0.5481(6) 0.2057(3) 0.037(2) Uani 1 1 d . . .
H65 H 0.4423 0.5604 0.2369 0.044 Uiso 1 1 calc R . .
C66 C 0.3383(6) 0.5188(5) 0.2034(3) 0.0278(16) Uani 1 1 d . . .
H66 H 0.2934 0.5109 0.2327 0.033 Uiso 1 1 calc R . .
C67 C 0.5955(8) 0.5907(8) 0.1654(4) 0.059(3) Uani 1 1 d . . .
H67A H 0.5863 0.6228 0.1961 0.089 Uiso 1 1 calc R . .
H67B H 0.6096 0.6257 0.1374 0.089 Uiso 1 1 calc R . .
H67C H 0.6530 0.5434 0.1645 0.089 Uiso 1 1 calc R . .
C15B C -0.0495(6) 0.2154(5) 0.2808(3) 0.0263(16) Uani 1 1 d . . .
H15A H -0.0149 0.1564 0.2802 0.032 Uiso 1 1 calc R . .
H15B H -0.0715 0.2338 0.3157 0.032 Uiso 1 1 calc R . .
C12A C -0.1458(6) 0.2223(5) 0.2574(3) 0.0317(18) Uani 1 1 d . . .
H12A H -0.1270 0.1955 0.2243 0.038 Uiso 1 1 calc R . .
H12B H -0.1775 0.2812 0.2540 0.038 Uiso 1 1 calc R . .
C13A C -0.2232(7) 0.1789(6) 0.2911(3) 0.0353(19) Uani 1 1 d . . .
H13A H -0.2390 0.2043 0.3246 0.042 Uiso 1 1 calc R . .
H13B H -0.1918 0.1197 0.2935 0.042 Uiso 1 1 calc R . .
C31A C -0.0206(6) 0.3572(5) 0.2510(3) 0.0280(16) Uani 1 1 d . . .
H31A H -0.0712 0.3604 0.2289 0.034 Uiso 1 1 calc R . .
H31B H 0.0328 0.3860 0.2350 0.034 Uiso 1 1 calc R . .
C32A C -0.0745(7) 0.4034(5) 0.2999(3) 0.0380(19) Uani 1 1 d . . .
H32A H -0.0230 0.4078 0.3204 0.046 Uiso 1 1 calc R . .
H32B H -0.1223 0.3715 0.3182 0.046 Uiso 1 1 calc R . .
C33A C -0.1344(8) 0.4912(5) 0.2905(4) 0.048(2) Uani 1 1 d . . .
H33A H -0.0876 0.5214 0.2700 0.058 Uiso 1 1 calc R . .
H33B H -0.1893 0.4865 0.2722 0.058 Uiso 1 1 calc R . .
C34A C -0.1815(11) 0.5403(7) 0.3389(5) 0.073(4) Uani 1 1 d . . .
H34A H -0.2303 0.5118 0.3586 0.109 Uiso 1 1 calc R . .
H34B H -0.2170 0.5958 0.3316 0.109 Uiso 1 1 calc R . .
H34C H -0.1273 0.5446 0.3572 0.109 Uiso 1 1 calc R . .
C21A C 0.1122(6) 0.2547(5) 0.2897(3) 0.0261(15) Uani 1 1 d . . .
H21A H 0.0772 0.2721 0.3236 0.031 Uiso 1 1 calc R . .
H21B H 0.1434 0.1951 0.2903 0.031 Uiso 1 1 calc R . .
C22A C 0.1984(7) 0.3012(6) 0.2760(3) 0.0356(19) Uani 1 1 d . . .
H22A H 0.1701 0.3615 0.2776 0.043 Uiso 1 1 calc R . .
H22B H 0.2345 0.2856 0.2420 0.043 Uiso 1 1 calc R . .
C23A C 0.2737(7) 0.2786(7) 0.3125(4) 0.048(2) Uani 1 1 d . . .
H23A H 0.2356 0.2923 0.3463 0.057 Uiso 1 1 calc R . .
H23B H 0.3014 0.2182 0.3102 0.057 Uiso 1 1 calc R . .
C24A C 0.3628(9) 0.3228(9) 0.3036(4) 0.065(3) Uani 1 1 d . . .
H24A H 0.4016 0.3092 0.2703 0.097 Uiso 1 1 calc R . .
H24B H 0.4076 0.3048 0.3276 0.097 Uiso 1 1 calc R . .
H24C H 0.3364 0.3826 0.3073 0.097 Uiso 1 1 calc R . .
C41A C 0.0773(6) 0.2327(5) 0.2028(3) 0.0271(16) Uani 1 1 d . . .
H41A H 0.0213 0.2364 0.1838 0.033 Uiso 1 1 calc R . .
H41B H 0.1213 0.2700 0.1875 0.033 Uiso 1 1 calc R . .
C42A C 0.1410(6) 0.1435(5) 0.1975(3) 0.0275(16) Uani 1 1 d . . .
H42A H 0.0996 0.1054 0.2141 0.033 Uiso 1 1 calc R . .
H42B H 0.2016 0.1397 0.2134 0.033 Uiso 1 1 calc R . .
C43A C 0.1763(7) 0.1178(6) 0.1417(3) 0.0357(19) Uani 1 1 d . . .
H43A H 0.1154 0.1228 0.1260 0.043 Uiso 1 1 calc R . .
H43B H 0.2177 0.1562 0.1254 0.043 Uiso 1 1 calc R . .
C44A C 0.2401(9) 0.0281(6) 0.1343(4) 0.054(3) Uani 1 1 d . . .
H44A H 0.2990 0.0224 0.1509 0.081 Uiso 1 1 calc R . .
H44B H 0.2640 0.0156 0.0991 0.081 Uiso 1 1 calc R . .
H44C H 0.1977 -0.0104 0.1482 0.081 Uiso 1 1 calc R . .
C21B C -0.0726(6) 0.7214(5) 0.2260(3) 0.0243(15) Uani 1 1 d . . .
H21C H -0.0491 0.6606 0.2242 0.029 Uiso 1 1 calc R . .
H21D H -0.0871 0.7392 0.1932 0.029 Uiso 1 1 calc R . .
C22B C -0.1739(7) 0.7430(5) 0.2634(3) 0.0335(18) Uani 1 1 d . . .
H22C H -0.1963 0.8038 0.2680 0.040 Uiso 1 1 calc R . .
H22D H -0.1637 0.7191 0.2956 0.040 Uiso 1 1 calc R . .
C23B C -0.2577(7) 0.7072(5) 0.2437(3) 0.0353(18) Uani 1 1 d . . .
H23C H -0.2661 0.7303 0.2111 0.042 Uiso 1 1 calc R . .
H23D H -0.2349 0.6465 0.2395 0.042 Uiso 1 1 calc R . .
C24B C -0.3623(7) 0.7280(6) 0.2792(4) 0.046(2) Uani 1 1 d . . .
H24D H -0.3548 0.7034 0.3112 0.069 Uiso 1 1 calc R . .
H24E H -0.4128 0.7057 0.2654 0.069 Uiso 1 1 calc R . .
H24F H -0.3850 0.7881 0.2836 0.069 Uiso 1 1 calc R . .
C11B C -0.0149(6) 0.8556(4) 0.2395(3) 0.0241(15) Uani 1 1 d . . .
H11A H -0.0760 0.8722 0.2655 0.029 Uiso 1 1 calc R . .
H11B H 0.0412 0.8772 0.2496 0.029 Uiso 1 1 calc R . .
C12B C -0.0385(7) 0.8970(5) 0.1911(3) 0.0309(17) Uani 1 1 d . . .
H12C H 0.0218 0.8807 0.1647 0.037 Uiso 1 1 calc R . .
H12D H -0.0963 0.8778 0.1812 0.037 Uiso 1 1 calc R . .
C13B C -0.0658(7) 0.9920(5) 0.1979(3) 0.0331(18) Uani 1 1 d . . .
H13C H -0.0098 1.0108 0.2100 0.040 Uiso 1 1 calc R . .
H13D H -0.1287 1.0085 0.2229 0.040 Uiso 1 1 calc R . .
C14B C -0.0828(9) 1.0342(6) 0.1484(4) 0.055(3) Uani 1 1 d . . .
H14A H -0.0209 1.0174 0.1236 0.082 Uiso 1 1 calc R . .
H14B H -0.0981 1.0944 0.1533 0.082 Uiso 1 1 calc R . .
H14C H -0.1402 1.0174 0.1372 0.082 Uiso 1 1 calc R . .
C41B C 0.1058(6) 0.7290(5) 0.1937(3) 0.0254(15) Uani 1 1 d . . .
H41C H 0.0808 0.7428 0.1624 0.031 Uiso 1 1 calc R . .
H41D H 0.1253 0.6680 0.1947 0.031 Uiso 1 1 calc R . .
C42B C 0.2035(7) 0.7641(5) 0.1927(3) 0.0334(18) Uani 1 1 d . . .
H42C H 0.1844 0.8248 0.1981 0.040 Uiso 1 1 calc R . .
H42D H 0.2395 0.7399 0.2194 0.040 Uiso 1 1 calc R . .
C43B C 0.2751(7) 0.7426(6) 0.1422(3) 0.0378(19) Uani 1 1 d . . .
H43C H 0.2926 0.6818 0.1370 0.045 Uiso 1 1 calc R . .
H43D H 0.2380 0.7666 0.1159 0.045 Uiso 1 1 calc R . .
C44B C 0.3741(8) 0.7745(6) 0.1378(4) 0.049(2) Uani 1 1 d . . .
H44D H 0.3579 0.8350 0.1392 0.074 Uiso 1 1 calc R . .
H44E H 0.4185 0.7549 0.1065 0.074 Uiso 1 1 calc R . .
H44F H 0.4092 0.7538 0.1650 0.074 Uiso 1 1 calc R . .
C31B C 0.0449(6) 0.7330(4) 0.2877(2) 0.0242(15) Uani 1 1 d . . .
H31C H 0.1015 0.7588 0.2929 0.029 Uiso 1 1 calc R . .
H31D H -0.0146 0.7551 0.3136 0.029 Uiso 1 1 calc R . .
C32B C 0.0771(7) 0.6391(5) 0.2938(3) 0.0348(19) Uani 1 1 d . . .
H32C H 0.1390 0.6167 0.2693 0.042 Uiso 1 1 calc R . .
H32D H 0.0219 0.6123 0.2876 0.042 Uiso 1 1 calc R . .
C33B C 0.0995(11) 0.6184(6) 0.3461(4) 0.057(3) Uani 1 1 d . . .
H33C H 0.1544 0.6456 0.3523 0.068 Uiso 1 1 calc R . .
H33D H 0.0375 0.6412 0.3705 0.068 Uiso 1 1 calc R . .
C34B C 0.1313(17) 0.5266(10) 0.3535(6) 0.111(6) Uani 1 1 d . . .
H34D H 0.0792 0.4988 0.3455 0.167 Uiso 1 1 calc R . .
H34E H 0.1387 0.5168 0.3878 0.167 Uiso 1 1 calc R . .
H34F H 0.1967 0.5047 0.3320 0.167 Uiso 1 1 calc R . .
O2W O -0.4709(13) 0.2991(10) 0.0240(6) 0.012(3) Uani 0.25 1 d PU . .
C14A C -0.3252(8) 0.1872(8) 0.2700(4) 0.058(3) Uani 1 1 d . . .
H14D H -0.3534 0.2456 0.2651 0.087 Uiso 1 1 calc R . .
H14E H -0.3747 0.1644 0.2932 0.087 Uiso 1 1 calc R . .
H14F H -0.3107 0.1567 0.2385 0.087 Uiso 1 1 calc R . .
S40B S -0.1771(6) 0.2903(7) 0.1086(4) 0.0299(6) Uani 0.198(4) 1 d PD A 2
O43B O -0.104(2) 0.223(2) 0.0753(13) 0.048(2) Uani 0.198(4) 1 d P A 2
O42B O -0.133(3) 0.305(3) 0.1514(12) 0.049(2) Uani 0.198(4) 1 d P A 2
C162 C -0.422(3) -0.150(3) 0.4035(12) 0.041(4) Uani 0.304(12) 1 d P B 2
H162 H -0.4588 -0.0998 0.3934 0.049 Uiso 0.304(12) 1 calc PR B 2
C132 C -0.321(4) -0.295(3) 0.432(2) 0.078(7) Uani 0.304(12) 1 d P B 2
H132 H -0.2839 -0.3462 0.4409 0.094 Uiso 0.304(12) 1 calc PR B 2
C142 C -0.418(7) -0.287(5) 0.432(3) 0.119(9) Uani 0.304(12) 1 d P B 2
C172 C -0.484(5) -0.348(4) 0.452(2) 0.119(9) Uani 0.304(12) 1 d P B 2
H17D H -0.4410 -0.3958 0.4644 0.178 Uiso 0.152(6) 1 calc PR B 2
H17E H -0.5143 -0.3654 0.4254 0.178 Uiso 0.152(6) 1 calc PR B 2
H17F H -0.5376 -0.3209 0.4785 0.178 Uiso 0.152(6) 1 calc PR B 2
H17G H -0.5543 -0.3256 0.4478 0.178 Uiso 0.152(6) 1 calc PR B 2
H17H H -0.4809 -0.3560 0.4868 0.178 Uiso 0.152(6) 1 calc PR B 2
H17I H -0.4576 -0.4005 0.4337 0.178 Uiso 0.152(6) 1 calc PR B 2
C152 C -0.477(3) -0.218(3) 0.4144(17) 0.057(5) Uani 0.304(12) 1 d P B 2
H152 H -0.5455 -0.2143 0.4097 0.068 Uiso 0.304(12) 1 calc PR B 2
C112 C -0.325(6) -0.154(4) 0.407(2) 0.036(5) Uani 0.304(12) 1 d PD B 2
C122 C -0.268(3) -0.231(3) 0.4197(16) 0.049(4) Uani 0.304(12) 1 d P B 2
H122 H -0.1968 -0.2388 0.4200 0.059 Uiso 0.304(12) 1 calc PR B 2

loop_
_atom_site_aniso_label
_atom_site_aniso_U_11
_atom_site_aniso_U_22
_atom_site_aniso_U_33
_atom_site_aniso_U_23
_atom_site_aniso_U_13
_atom_site_aniso_U_12
I4 0.0349(3) 0.0220(2) 0.0170(2) -0.00567(17) 0.00030(18) -0.00772(19)
I2 0.0260(2) 0.0327(2) 0.0120(2) 0.00343(17) -0.00445(17) 0.00054(19)
I3 0.0367(3) 0.0267(2) 0.0197(2) -0.00104(18) 0.00190(19) -0.0156(2)
I1 0.0206(2) 0.0399(3) 0.0169(2) -0.00010(19) -0.00364(17) 0.00369(19)
I8 0.0200(2) 0.01518(19) 0.0180(2) 0.00518(15) -0.00830(16) -0.00550(16)
I6 0.0244(2) 0.01480(19) 0.0231(2) 0.00150(16) -0.01146(17) -0.00855(16)
I5 0.0189(2) 0.0222(2) 0.01271(19) -0.00040(15) -0.00362(15) -0.00412(16)
I7 0.0139(2) 0.0217(2) 0.0175(2) 0.00241(16) -0.00471(15) -0.00411(16)
Mo1 0.0184(3) 0.0245(3) 0.0100(2) -0.0021(2) -0.0021(2) -0.0054(2)
Mo2 0.0238(3) 0.0163(3) 0.0118(3) 0.0012(2) -0.0009(2) -0.0005(2)
Mo3 0.0182(3) 0.0174(3) 0.0084(2) -0.0004(2) -0.0020(2) -0.0026(2)
Mo4 0.0135(3) 0.0136(2) 0.0125(2) 0.00333(19) -0.0049(2) -0.0059(2)
Mo5 0.0144(3) 0.0118(2) 0.0125(2) 0.00031(19) -0.0047(2) -0.0027(2)
Mo6 0.0128(3) 0.0130(2) 0.0117(2) 0.00146(19) -0.00435(19) -0.00489(19)
S10 0.0314(10) 0.0490(12) 0.0216(9) -0.0069(8) -0.0055(8) -0.0134(9)
S20 0.0749(17) 0.0242(10) 0.0254(10) 0.0016(8) -0.0068(10) 0.0076(10)
S30 0.0229(9) 0.0524(12) 0.0131(8) -0.0004(8) -0.0013(7) -0.0074(8)
S40A 0.0329(13) 0.0419(15) 0.0265(13) 0.0200(11) -0.0178(11) -0.0245(11)
S50 0.0500(12) 0.0188(8) 0.0198(9) -0.0034(7) -0.0077(8) 0.0003(8)
S60 0.0205(8) 0.0233(8) 0.0142(7) 0.0027(6) -0.0085(6) -0.0085(6)
O1W 0.024(5) 0.030(6) 0.041(6) -0.001(5) -0.002(5) 0.001(4)
O3W 0.021(5) 0.026(5) 0.017(5) 0.003(4) -0.007(4) -0.008(4)
O5W 0.075(12) 0.075(12) 0.076(12) 0.001(4) -0.015(4) -0.022(5)
O4W 0.063(7) 0.067(7) 0.062(7) -0.004(4) -0.012(4) -0.017(4)
O1S 0.092(7) 0.108(8) 0.093(7) 0.036(6) -0.056(6) -0.033(6)
O11 0.027(3) 0.069(4) 0.019(3) -0.014(3) 0.002(2) -0.023(3)
O12 0.037(3) 0.076(5) 0.025(3) -0.019(3) 0.001(3) -0.021(3)
O13 0.063(5) 0.071(5) 0.048(4) 0.016(4) -0.019(4) -0.003(4)
O21 0.060(4) 0.021(3) 0.026(3) 0.003(2) 0.002(3) 0.006(3)
O22 0.093(6) 0.061(5) 0.041(4) 0.019(4) 0.025(4) 0.015(4)
O23 0.108(7) 0.040(4) 0.058(5) -0.003(3) -0.042(5) -0.002(4)
O31 0.024(3) 0.036(3) 0.012(2) -0.004(2) -0.0007(19) -0.007(2)
O32 0.066(5) 0.112(7) 0.058(5) -0.059(5) 0.027(4) -0.061(5)
O33 0.039(4) 0.143(8) 0.046(4) 0.058(5) 0.009(3) 0.024(5)
O41 0.016(2) 0.030(3) 0.023(2) 0.013(2) -0.0066(19) -0.014(2)
O42A 0.070(6) 0.075(6) 0.022(4) 0.011(4) -0.015(4) -0.051(5)
O43A 0.026(4) 0.058(5) 0.067(6) 0.046(5) -0.017(4) -0.020(4)
O51 0.026(3) 0.015(2) 0.026(3) -0.0053(19) -0.008(2) 0.0011(19)
O52 0.068(5) 0.033(3) 0.036(3) -0.005(3) 0.014(3) 0.008(3)
O53 0.081(5) 0.026(3) 0.031(3) -0.004(2) -0.032(3) -0.005(3)
O61 0.023(2) 0.025(2) 0.015(2) 0.0056(18) -0.0086(19) -0.011(2)
O62 0.042(3) 0.022(3) 0.039(3) 0.007(2) -0.018(3) -0.011(2)
O63 0.025(3) 0.047(3) 0.022(3) -0.003(2) 0.001(2) -0.017(2)
N1A 0.027(3) 0.031(3) 0.023(3) 0.014(3) -0.010(3) -0.012(3)
N1B 0.032(3) 0.024(3) 0.015(3) -0.003(2) -0.009(2) -0.008(3)
C111 0.044(12) 0.059(9) 0.013(11) -0.011(6) -0.004(6) -0.032(9)
C1S 0.080(9) 0.074(8) 0.081(9) 0.022(7) -0.024(7) -0.029(7)
C121 0.047(11) 0.057(8) 0.043(7) -0.006(6) -0.004(9) -0.011(10)
C2S 0.049(6) 0.059(6) 0.046(6) 0.003(5) -0.013(5) 0.000(5)
C131 0.10(2) 0.055(13) 0.080(13) -0.029(10) 0.019(15) -0.036(13)
C3S 0.056(7) 0.072(7) 0.049(6) 0.010(5) -0.004(5) -0.008(6)
C141 0.112(15) 0.107(14) 0.137(16) -0.077(13) 0.057(11) -0.084(12)
C151 0.031(8) 0.089(13) 0.048(9) -0.047(8) 0.020(6) -0.024(8)
C161 0.027(6) 0.074(11) 0.023(8) -0.021(6) -0.002(5) -0.018(7)
C171 0.112(15) 0.107(14) 0.137(16) -0.077(13) 0.057(11) -0.084(12)
C21 0.067(6) 0.019(4) 0.031(4) -0.003(3) -0.011(4) 0.002(4)
C22 0.121(14) 0.063(9) 0.148(16) -0.050(10) 0.077(12) -0.041(9)
C23 0.163(19) 0.078(11) 0.131(16) -0.056(11) 0.076(14) -0.009(12)
C24 0.167(18) 0.045(7) 0.059(8) -0.010(6) -0.021(10) -0.014(9)
C25 0.21(2) 0.050(9) 0.150(19) -0.016(10) 0.013(17) -0.064(12)
C26 0.120(14) 0.069(9) 0.135(15) -0.020(9) 0.041(11) -0.053(9)
C27 0.32(3) 0.047(8) 0.088(12) -0.015(8) -0.025(16) -0.018(13)
C31 0.020(3) 0.031(4) 0.016(3) 0.001(3) 0.006(3) -0.005(3)
C32 0.033(4) 0.044(5) 0.026(4) -0.008(3) 0.000(3) -0.009(4)
C33 0.035(5) 0.049(5) 0.029(4) -0.009(4) 0.016(4) -0.005(4)
C34 0.032(5) 0.047(5) 0.038(5) -0.001(4) 0.005(4) -0.013(4)
C35 0.055(6) 0.064(7) 0.061(7) -0.022(5) 0.014(5) -0.042(6)
C36 0.038(5) 0.041(5) 0.040(5) -0.013(4) 0.010(4) -0.020(4)
C37 0.039(6) 0.079(8) 0.069(7) -0.004(6) 0.017(5) -0.026(6)
C41 0.031(4) 0.049(5) 0.044(5) 0.034(4) -0.024(4) -0.025(4)
C42 0.048(5) 0.027(4) 0.052(5) 0.014(4) -0.016(4) -0.016(4)
C43 0.032(4) 0.035(4) 0.040(5) 0.001(4) 0.002(4) 0.000(4)
C44 0.024(4) 0.040(4) 0.037(4) 0.006(4) -0.009(3) -0.011(3)
C45 0.044(5) 0.031(4) 0.048(5) -0.002(4) -0.011(4) -0.013(4)
C46 0.022(4) 0.048(5) 0.050(5) 0.012(4) -0.001(4) -0.001(4)
C47 0.033(5) 0.071(7) 0.084(8) 0.020(6) -0.009(5) -0.032(5)
C51 0.047(5) 0.020(3) 0.025(4) -0.003(3) -0.012(3) -0.004(3)
C52 0.052(6) 0.031(5) 0.054(6) 0.009(4) -0.007(5) 0.004(4)
C53 0.063(7) 0.041(5) 0.053(6) 0.018(5) -0.015(5) -0.007(5)
C54 0.073(7) 0.029(4) 0.047(6) 0.006(4) -0.024(5) -0.010(4)
C55 0.074(8) 0.024(4) 0.061(7) -0.001(4) -0.013(6) 0.010(5)
C56 0.059(6) 0.022(4) 0.052(6) -0.002(4) -0.011(5) 0.003(4)
C57 0.115(11) 0.030(5) 0.072(8) 0.023(5) -0.032(8) -0.020(6)
C61 0.016(3) 0.024(3) 0.021(3) -0.001(3) -0.010(3) -0.003(3)
C62 0.023(4) 0.040(4) 0.025(4) -0.007(3) -0.005(3) -0.009(3)
C63 0.025(4) 0.054(5) 0.031(4) -0.003(4) 0.001(3) -0.016(4)
C64 0.025(4) 0.047(5) 0.042(5) -0.014(4) -0.008(4) -0.004(4)
C65 0.026(4) 0.056(5) 0.035(4) -0.020(4) -0.015(3) -0.013(4)
C66 0.020(4) 0.039(4) 0.026(4) -0.003(3) -0.007(3) -0.008(3)
C67 0.034(5) 0.088(8) 0.066(7) -0.023(6) -0.012(5) -0.031(5)
C15B 0.035(4) 0.028(4) 0.018(3) 0.012(3) -0.003(3) -0.014(3)
C12A 0.034(4) 0.036(4) 0.033(4) 0.017(3) -0.014(3) -0.020(4)
C13A 0.038(5) 0.045(5) 0.029(4) 0.012(4) -0.005(3) -0.023(4)
C31A 0.031(4) 0.027(4) 0.032(4) 0.016(3) -0.014(3) -0.013(3)
C32A 0.043(5) 0.035(4) 0.035(5) 0.011(4) -0.013(4) -0.003(4)
C33A 0.058(6) 0.027(4) 0.056(6) 0.008(4) -0.006(5) -0.004(4)
C34A 0.083(9) 0.044(6) 0.077(9) 0.006(6) 0.000(7) 0.008(6)
C21A 0.030(4) 0.032(4) 0.018(3) 0.010(3) -0.013(3) -0.004(3)
C22A 0.036(5) 0.047(5) 0.028(4) 0.010(4) -0.015(4) -0.012(4)
C23A 0.037(5) 0.071(7) 0.046(5) 0.016(5) -0.023(4) -0.023(5)
C24A 0.051(6) 0.097(9) 0.064(7) 0.026(7) -0.035(6) -0.037(6)
C41A 0.033(4) 0.039(4) 0.016(3) 0.012(3) -0.006(3) -0.019(3)
C42A 0.030(4) 0.034(4) 0.021(4) 0.006(3) -0.002(3) -0.016(3)
C43A 0.043(5) 0.045(5) 0.023(4) 0.001(3) -0.005(3) -0.017(4)
C44A 0.064(7) 0.047(6) 0.048(6) -0.004(5) -0.005(5) -0.010(5)
C21B 0.034(4) 0.025(4) 0.016(3) -0.007(3) -0.006(3) -0.011(3)
C22B 0.045(5) 0.034(4) 0.027(4) -0.003(3) -0.012(4) -0.014(4)
C23B 0.042(5) 0.034(4) 0.033(4) -0.004(3) -0.007(4) -0.015(4)
C24B 0.037(5) 0.053(6) 0.049(5) -0.011(4) -0.004(4) -0.015(4)
C11B 0.035(4) 0.016(3) 0.023(4) -0.003(3) -0.009(3) -0.007(3)
C12B 0.049(5) 0.022(4) 0.024(4) 0.001(3) -0.012(3) -0.009(3)
C13B 0.037(5) 0.023(4) 0.044(5) 0.001(3) -0.013(4) -0.010(3)
C14B 0.071(7) 0.036(5) 0.066(7) 0.020(5) -0.032(6) -0.016(5)
C41B 0.037(4) 0.026(4) 0.013(3) -0.006(3) -0.005(3) -0.006(3)
C42B 0.036(4) 0.039(4) 0.023(4) -0.005(3) 0.000(3) -0.007(4)
C43B 0.050(5) 0.039(5) 0.022(4) -0.006(3) 0.004(4) -0.010(4)
C44B 0.050(6) 0.048(5) 0.046(5) -0.012(4) 0.012(4) -0.021(5)
C31B 0.038(4) 0.022(3) 0.014(3) -0.004(3) -0.008(3) -0.004(3)
C32B 0.051(5) 0.027(4) 0.023(4) -0.004(3) -0.009(4) 0.000(4)
C33B 0.106(9) 0.036(5) 0.033(5) 0.004(4) -0.032(6) -0.006(5)
C34B 0.19(2) 0.075(10) 0.079(10) 0.017(8) -0.068(12) -0.021(11)
O2W 0.014(5) 0.009(4) 0.015(5) 0.006(3) -0.005(3) -0.003(3)
C14A 0.045(6) 0.095(9) 0.052(6) 0.029(6) -0.021(5) -0.044(6)
S40B 0.0329(13) 0.0419(15) 0.0265(13) 0.0200(11) -0.0178(11) -0.0245(11)
O43B 0.026(4) 0.058(5) 0.067(6) 0.046(5) -0.017(4) -0.020(4)
O42B 0.070(6) 0.075(6) 0.022(4) 0.011(4) -0.015(4) -0.051(5)
C162 0.027(6) 0.074(11) 0.023(8) -0.021(6) -0.002(5) -0.018(7)
C132 0.10(2) 0.055(13) 0.080(13) -0.029(10) 0.019(15) -0.036(13)
C142 0.112(15) 0.107(14) 0.137(16) -0.077(13) 0.057(11) -0.084(12)
C172 0.112(15) 0.107(14) 0.137(16) -0.077(13) 0.057(11) -0.084(12)
C152 0.031(8) 0.089(13) 0.048(9) -0.047(8) 0.020(6) -0.024(8)
C112 0.044(12) 0.059(9) 0.013(11) -0.011(6) -0.004(6) -0.032(9)
C122 0.047(11) 0.057(8) 0.043(7) -0.006(6) -0.004(9) -0.011(10)

loop_
_atom_type_symbol
_atom_type_description
_atom_type_scat_dispersion_real
_atom_type_scat_dispersion_imag
_atom_type_scat_source
C C 0.0033 0.0016 'International Tables Vol C Tables 4.2.6.8 and 6.1.1.4'
H H 0.0000 0.0000 'International Tables Vol C Tables 4.2.6.8 and 6.1.1.4'
N N 0.0061 0.0033 'International Tables Vol C Tables 4.2.6.8 and 6.1.1.4'
O O 0.0106 0.0060 'International Tables Vol C Tables 4.2.6.8 and 6.1.1.4'
S S 0.1246 0.1234 'International Tables Vol C Tables 4.2.6.8 and 6.1.1.4'
Mo Mo -1.6832 0.6857 'International Tables Vol C Tables 4.2.6.8 and 6.1.1.4'
I I -0.4742 1.8119 'International Tables Vol C Tables 4.2.6.8 and 6.1.1.4'

loop_
_geom_angle_atom_site_label_1
_geom_angle_atom_site_label_2
_geom_angle_atom_site_label_3
_geom_angle
_geom_angle_site_symmetry_1
_geom_angle_site_symmetry_3
Mo1 I4 Mo3 57.529(19) . .
Mo1 I4 Mo2 57.326(18) . .
Mo3 I4 Mo2 57.293(18) . .
Mo2 I2 Mo1 57.772(18) 2_556 .
Mo2 I2 Mo3 57.744(18) 2_556 .
Mo1 I2 Mo3 57.749(18) . .
Mo3 I3 Mo2 57.221(18) 2_556 .
Mo3 I3 Mo1 57.174(18) 2_556 .
Mo2 I3 Mo1 57.038(18) . .
Mo1 I1 Mo2 57.230(19) 2_556 .
Mo1 I1 Mo3 57.162(18) 2_556 .
Mo2 I1 Mo3 57.038(18) . .
Mo6 I8 Mo5 57.635(17) . .
Mo6 I8 Mo4 57.762(17) . .
Mo5 I8 Mo4 57.671(17) . .
Mo6 I6 Mo4 57.212(17) 2_565 .
Mo6 I6 Mo5 57.133(17) 2_565 .
Mo4 I6 Mo5 57.369(17) . .
Mo6 I5 Mo5 57.217(17) . 2_565
Mo6 I5 Mo4 57.392(17) . .
Mo5 I5 Mo4 57.377(17) 2_565 .
Mo5 I7 Mo4 57.363(17) . 2_565
Mo5 I7 Mo6 57.182(17) . .
Mo4 I7 Mo6 57.186(17) 2_565 .
O11 Mo1 Mo2 135.04(18) . .
O11 Mo1 Mo3 132.64(14) . 2_556
Mo2 Mo1 Mo3 60.08(2) . 2_556
O11 Mo1 Mo2 134.97(18) . 2_556
Mo2 Mo1 Mo2 89.90(2) . 2_556
Mo3 Mo1 Mo2 59.90(2) 2_556 2_556
O11 Mo1 Mo3 137.36(14) . .
Mo2 Mo1 Mo3 59.92(2) . .
Mo3 Mo1 Mo3 90.00(2) 2_556 .
Mo2 Mo1 Mo3 59.97(2) 2_556 .
O11 Mo1 I2 90.31(16) . .
Mo2 Mo1 I2 121.08(3) . .
Mo3 Mo1 I2 120.95(3) 2_556 .
Mo2 Mo1 I2 61.06(2) 2_556 .
Mo3 Mo1 I2 61.156(19) . .
O11 Mo1 I4 89.99(16) . .
Mo2 Mo1 I4 61.48(2) . .
Mo3 Mo1 I4 121.56(3) 2_556 .
Mo2 Mo1 I4 121.26(3) 2_556 .
Mo3 Mo1 I4 61.302(19) . .
I2 Mo1 I4 89.90(2) . .
O11 Mo1 I1 86.45(16) . 2_556
Mo2 Mo1 I1 121.61(2) . 2_556
Mo3 Mo1 I1 61.541(19) 2_556 2_556
Mo2 Mo1 I1 61.48(2) 2_556 2_556
Mo3 Mo1 I1 121.43(3) . 2_556
I2 Mo1 I1 89.70(2) . 2_556
I4 Mo1 I1 176.42(3) . 2_556
O11 Mo1 I3 86.75(16) . .
Mo2 Mo1 I3 61.47(2) . .
Mo3 Mo1 I3 61.301(19) 2_556 .
Mo2 Mo1 I3 121.19(2) 2_556 .
Mo3 Mo1 I3 121.39(3) . .
I2 Mo1 I3 177.05(3) . .
I4 Mo1 I3 90.26(2) . .
I1 Mo1 I3 89.94(2) 2_556 .
O21 Mo2 Mo1 132.92(18) . .
O21 Mo2 Mo3 131.03(15) . .
Mo1 Mo2 Mo3 60.16(2) . .
O21 Mo2 Mo3 138.81(15) . 2_556
Mo1 Mo2 Mo3 60.02(2) . 2_556
Mo3 Mo2 Mo3 90.10(2) . 2_556
O21 Mo2 Mo1 136.72(19) . 2_556
Mo1 Mo2 Mo1 90.10(2) . 2_556
Mo3 Mo2 Mo1 60.01(2) . 2_556
Mo3 Mo2 Mo1 60.04(2) 2_556 2_556
O21 Mo2 I2 92.59(16) . 2_556
Mo1 Mo2 I2 121.23(3) . 2_556
Mo3 Mo2 I2 121.17(3) . 2_556
Mo3 Mo2 I2 61.215(19) 2_556 2_556
Mo1 Mo2 I2 61.170(19) 2_556 2_556
O21 Mo2 I4 84.42(16) . .
Mo1 Mo2 I4 61.19(2) . .
Mo3 Mo2 I4 61.276(19) . .
Mo3 Mo2 I4 121.21(3) 2_556 .
Mo1 Mo2 I4 121.28(2) 2_556 .
I2 Mo2 I4 177.01(3) 2_556 .
O21 Mo2 I3 89.67(18) . .
Mo1 Mo2 I3 61.49(2) . .
Mo3 Mo2 I3 121.65(3) . .
Mo3 Mo2 I3 61.29(2) 2_556 .
Mo1 Mo2 I3 121.31(3) 2_556 .
I2 Mo2 I3 89.76(2) 2_556 .
I4 Mo2 I3 90.12(2) . .
O21 Mo2 I1 86.84(18) . .
Mo1 Mo2 I1 121.67(3) . .
Mo3 Mo2 I1 61.51(2) . .
Mo3 Mo2 I1 121.32(3) 2_556 .
Mo1 Mo2 I1 61.29(2) 2_556 .
I2 Mo2 I1 89.67(2) 2_556 .
I4 Mo2 I1 90.27(2) . .
I3 Mo2 I1 176.44(3) . .
O31 Mo3 Mo2 133.49(14) . .
O31 Mo3 Mo1 132.49(13) . 2_556
Mo2 Mo3 Mo1 60.09(2) . 2_556
O31 Mo3 Mo2 136.51(14) . 2_556
Mo2 Mo3 Mo2 89.90(2) . 2_556
Mo1 Mo3 Mo2 59.90(2) 2_556 2_556
O31 Mo3 Mo1 137.47(13) . .
Mo2 Mo3 Mo1 59.91(2) . .
Mo1 Mo3 Mo1 90.00(2) 2_556 .
Mo2 Mo3 Mo1 59.99(2) 2_556 .
O31 Mo3 I2 91.55(14) . .
Mo2 Mo3 I2 121.00(3) . .
Mo1 Mo3 I2 120.93(2) 2_556 .
Mo2 Mo3 I2 61.041(19) 2_556 .
Mo1 Mo3 I2 61.095(19) . .
O31 Mo3 I4 89.10(14) . .
Mo2 Mo3 I4 61.431(19) . .
Mo1 Mo3 I4 121.51(2) 2_556 .
Mo2 Mo3 I4 121.15(3) 2_556 .
Mo1 Mo3 I4 61.17(2) . .
I2 Mo3 I4 89.80(2) . .
O31 Mo3 I3 87.45(14) . 2_556
Mo2 Mo3 I3 121.61(2) . 2_556
Mo1 Mo3 I3 61.525(19) 2_556 2_556
Mo2 Mo3 I3 61.49(2) 2_556 2_556
Mo1 Mo3 I3 121.46(3) . 2_556
I2 Mo3 I3 89.78(2) . 2_556
I4 Mo3 I3 176.51(3) . 2_556
O31 Mo3 I1 85.58(14) . .
Mo2 Mo3 I1 61.45(2) . .
Mo1 Mo3 I1 61.297(19) 2_556 .
Mo2 Mo3 I1 121.19(2) 2_556 .
Mo1 Mo3 I1 121.36(2) . .
I2 Mo3 I1 177.13(3) . .
I4 Mo3 I1 90.32(2) . .
I3 Mo3 I1 89.93(2) 2_556 .
O41 Mo4 Mo6 131.81(12) . 2_565
O41 Mo4 Mo6 138.58(12) . .
Mo6 Mo4 Mo6 89.60(2) 2_565 .
O41 Mo4 Mo5 134.44(14) . 2_565
Mo6 Mo4 Mo5 59.891(19) 2_565 2_565
Mo6 Mo4 Mo5 59.786(19) . 2_565
O41 Mo4 Mo5 135.55(14) . .
Mo6 Mo4 Mo5 59.831(19) 2_565 .
Mo6 Mo4 Mo5 59.818(19) . .
Mo5 Mo4 Mo5 89.81(2) 2_565 .
O41 Mo4 I8 91.69(13) . .
Mo6 Mo4 I8 120.98(2) 2_565 .
Mo6 Mo4 I8 60.832(17) . .
Mo5 Mo4 I8 120.61(2) 2_565 .
Mo5 Mo4 I8 61.148(18) . .
O41 Mo4 I5 90.56(13) . .
Mo6 Mo4 I5 121.19(2) 2_565 .
Mo6 Mo4 I5 61.195(18) . .
Mo5 Mo4 I5 61.303(18) 2_565 .
Mo5 Mo4 I5 121.00(2) . .
I8 Mo4 I5 89.439(19) . .
O41 Mo4 I6 86.46(13) . .
Mo6 Mo4 I6 61.368(18) 2_565 .
Mo6 Mo4 I6 121.15(2) . .
Mo5 Mo4 I6 121.25(2) 2_565 .
Mo5 Mo4 I6 61.334(18) . .
I8 Mo4 I6 90.314(19) . .
I5 Mo4 I6 177.00(2) . .
O41 Mo4 I7 85.71(13) . 2_565
Mo6 Mo4 I7 61.407(18) 2_565 2_565
Mo6 Mo4 I7 121.07(2) . 2_565
Mo5 Mo4 I7 61.285(18) 2_565 2_565
Mo5 Mo4 I7 121.23(2) . 2_565
I8 Mo4 I7 177.35(2) . 2_565
I5 Mo4 I7 90.073(19) . 2_565
I6 Mo4 I7 90.037(19) . 2_565
O51 Mo5 Mo6 139.80(13) . 2_565
O51 Mo5 Mo6 130.41(13) . .
Mo6 Mo5 Mo6 89.79(2) 2_565 .
O51 Mo5 Mo4 134.81(14) . 2_565
Mo6 Mo5 Mo4 60.071(19) 2_565 2_565
Mo6 Mo5 Mo4 59.930(19) . 2_565
O51 Mo5 Mo4 134.62(14) . .
Mo6 Mo5 Mo4 59.938(19) 2_565 .
Mo6 Mo5 Mo4 60.034(19) . .
Mo4 Mo5 Mo4 90.19(2) 2_565 .
O51 Mo5 I8 85.35(13) . .
Mo6 Mo5 I8 121.12(2) 2_565 .
Mo6 Mo5 I8 60.911(17) . .
Mo4 Mo5 I8 120.83(2) 2_565 .
Mo4 Mo5 I8 61.181(18) . .
O51 Mo5 I7 85.02(13) . .
Mo6 Mo5 I7 121.42(2) 2_565 .
Mo6 Mo5 I7 61.442(18) . .
Mo4 Mo5 I7 61.352(18) 2_565 .
Mo4 Mo5 I7 121.46(2) . .
I8 Mo5 I7 89.580(19) . .
O51 Mo5 I5 91.86(13) . 2_565
Mo6 Mo5 I5 61.291(18) 2_565 2_565
Mo6 Mo5 I5 121.25(2) . 2_565
Mo4 Mo5 I5 61.320(18) 2_565 2_565
Mo4 Mo5 I5 121.22(2) . 2_565
I8 Mo5 I5 177.20(2) . 2_565
I7 Mo5 I5 90.118(19) . 2_565
O51 Mo5 I6 91.58(13) . .
Mo6 Mo5 I6 61.389(18) 2_565 .
Mo6 Mo5 I6 121.32(2) . .
Mo4 Mo5 I6 121.45(2) 2_565 .
Mo4 Mo5 I6 61.297(18) . .
I8 Mo5 I6 90.312(19) . .
I7 Mo5 I6 176.59(2) . .
I5 Mo5 I6 89.824(19) 2_565 .
O61 Mo6 Mo5 133.77(13) . 2_565
O61 Mo6 Mo5 135.88(13) . .
Mo5 Mo6 Mo5 90.21(2) 2_565 .
O61 Mo6 Mo4 131.90(12) . 2_565
Mo5 Mo6 Mo4 60.231(19) 2_565 2_565
Mo5 Mo6 Mo4 60.179(19) . 2_565
O61 Mo6 Mo4 137.68(12) . .
Mo5 Mo6 Mo4 60.142(19) 2_565 .
Mo5 Mo6 Mo4 60.149(19) . .
Mo4 Mo6 Mo4 90.40(2) 2_565 .
O61 Mo6 I8 90.93(12) . .
Mo5 Mo6 I8 121.54(2) 2_565 .
Mo5 Mo6 I8 61.454(18) . .
Mo4 Mo6 I8 121.62(2) 2_565 .
Mo4 Mo6 I8 61.406(17) . .
O61 Mo6 I5 89.40(13) . .
Mo5 Mo6 I5 61.492(18) 2_565 .
Mo5 Mo6 I5 121.55(2) . .
Mo4 Mo6 I5 121.71(2) 2_565 .
Mo4 Mo6 I5 61.413(18) . .
I8 Mo6 I5 89.871(19) . .
O61 Mo6 I6 85.36(12) . 2_565
Mo5 Mo6 I6 61.479(18) 2_565 2_565
Mo5 Mo6 I6 121.59(2) . 2_565
Mo4 Mo6 I6 61.421(18) 2_565 2_565
Mo4 Mo6 I6 121.61(2) . 2_565
I8 Mo6 I6 176.28(2) . 2_565
I5 Mo6 I6 89.98(2) . 2_565
O61 Mo6 I7 86.91(13) . .
Mo5 Mo6 I7 121.63(2) 2_565 .
Mo5 Mo6 I7 61.376(18) . .
Mo4 Mo6 I7 61.407(18) 2_565 .
Mo4 Mo6 I7 121.51(2) . .
I8 Mo6 I7 89.839(19) . .
I5 Mo6 I7 176.29(2) . .
I6 Mo6 I7 90.067(19) 2_565 .
O12 S10 O13 115.4(4) . .
O12 S10 O11 111.6(4) . .
O13 S10 O11 111.8(4) . .
O12 S10 C112 106(3) . .
O13 S10 C112 116(3) . .
O11 S10 C112 93.8(17) . .
O12 S10 C111 107.3(11) . .
O13 S10 C111 104.4(10) . .
O11 S10 C111 105.4(6) . .
C112 S10 C111 14(2) . .
O23 S20 O22 114.5(5) . .
O23 S20 O21 112.7(5) . .
O22 S20 O21 111.0(4) . .
O23 S20 C21 107.7(5) . .
O22 S20 C21 107.5(5) . .
O21 S20 C21 102.5(4) . .
O33 S30 O32 115.4(6) . .
O33 S30 O31 110.8(4) . .
O32 S30 O31 111.5(4) . .
O33 S30 C31 107.4(4) . .
O32 S30 C31 107.2(4) . .
O31 S30 C31 103.8(3) . .
O43A S40A O42A 115.2(6) . .
O43A S40A O41 111.3(4) . .
O42A S40A O41 111.7(4) . .
O43A S40A C41 104.4(5) . .
O42A S40A C41 110.6(5) . .
O41 S40A C41 102.5(3) . .
O52 S50 O53 116.3(4) . .
O52 S50 O51 111.0(4) . .
O53 S50 O51 111.1(3) . .
O52 S50 C51 108.0(4) . .
O53 S50 C51 106.0(4) . .
O51 S50 C51 103.4(3) . .
O63 S60 O62 115.4(3) . .
O63 S60 O61 111.2(3) . .
O62 S60 O61 111.5(3) . .
O63 S60 C61 107.7(3) . .
O62 S60 C61 108.3(3) . .
O61 S60 C61 101.8(3) . .
S10 O11 Mo1 137.2(3) . .
S20 O21 Mo2 139.2(3) . .
S30 O31 Mo3 140.2(3) . .
S40B O41 S40A 34.6(4) . .
S40B O41 Mo4 129.6(4) . .
S40A O41 Mo4 134.0(3) . .
S50 O51 Mo5 141.6(3) . .
S60 O61 Mo6 145.0(3) . .
C31A N1A C15B 111.9(6) . .
C31A N1A C21A 112.0(6) . .
C15B N1A C21A 105.5(5) . .
C31A N1A C41A 105.0(5) . .
C15B N1A C41A 111.4(6) . .
C21A N1A C41A 111.2(6) . .
C21B N1B C41B 105.8(5) . .
C21B N1B C11B 111.1(6) . .
C41B N1B C11B 111.3(6) . .
C21B N1B C31B 111.2(5) . .
C41B N1B C31B 112.2(6) . .
C11B N1B C31B 105.3(5) . .
C121 C111 C161 118.4(14) . .
C121 C111 S10 121.5(16) . .
C161 C111 S10 120.0(16) . .
C2S C1S H1S1 109.5 . .
C2S C1S H1S2 109.5 . .
H1S1 C1S H1S2 109.5 . .
C2S C1S H1S3 109.5 . .
H1S1 C1S H1S3 109.5 . .
H1S2 C1S H1S3 109.5 . .
C131 C121 C111 119(2) . .
C131 C121 H121 120.3 . .
C111 C121 H121 120.3 . .
O1S C2S C3S 121.4(11) . .
O1S C2S C1S 121.0(11) . .
C3S C2S C1S 117.6(10) . .
C141 C131 C121 125(3) . .
C141 C131 H131 117.3 . .
C121 C131 H131 117.3 . .
C2S C3S H3S1 109.5 . .
C2S C3S H3S2 109.5 . .
H3S1 C3S H3S2 109.5 . .
C2S C3S H3S3 109.5 . .
H3S1 C3S H3S3 109.5 . .
H3S2 C3S H3S3 109.5 . .
C131 C141 C151 116(2) . .
C131 C141 C171 129(3) . .
C151 C141 C171 115(3) . .
C161 C151 C141 120(2) . .
C161 C151 H151 120.0 . .
C141 C151 H151 120.0 . .
C111 C161 C151 120.8(17) . .
C111 C161 H161 119.6 . .
C151 C161 H161 119.6 . .
C22 C21 C26 116.8(11) . .
C22 C21 S20 122.4(9) . .
C26 C21 S20 120.8(9) . .
C21 C22 C23 120.3(14) . .
C21 C22 H22 119.9 . .
C23 C22 H22 119.9 . .
C24 C23 C22 123.1(16) . .
C24 C23 H23 118.4 . .
C22 C23 H23 118.4 . .
C23 C24 C25 117.4(14) . .
C23 C24 C27 121.9(18) . .
C25 C24 C27 120.5(18) . .
C24 C25 C26 124.3(16) . .
C24 C25 H25 117.9 . .
C26 C25 H25 117.9 . .
C21 C26 C25 117.7(15) . .
C21 C26 H26 121.1 . .
C25 C26 H26 121.1 . .
C24 C27 H27A 109.5 . .
C24 C27 H27B 109.5 . .
H27A C27 H27B 109.5 . .
C24 C27 H27C 109.5 . .
H27A C27 H27C 109.5 . .
H27B C27 H27C 109.5 . .
C32 C31 C36 120.8(7) . .
C32 C31 S30 119.4(6) . .
C36 C31 S30 119.8(6) . .
C31 C32 C33 119.2(8) . .
C31 C32 H32 120.4 . .
C33 C32 H32 120.4 . .
C34 C33 C32 121.7(8) . .
C34 C33 H33 119.1 . .
C32 C33 H33 119.1 . .
C33 C34 C35 117.1(8) . .
C33 C34 C37 120.8(9) . .
C35 C34 C37 122.1(9) . .
C36 C35 C34 122.9(9) . .
C36 C35 H35 118.5 . .
C34 C35 H35 118.5 . .
C35 C36 C31 118.1(8) . .
C35 C36 H36 120.9 . .
C31 C36 H36 120.9 . .
C34 C37 H37A 109.5 . .
C34 C37 H37B 109.5 . .
H37A C37 H37B 109.5 . .
C34 C37 H37C 109.5 . .
H37A C37 H37C 109.5 . .
H37B C37 H37C 109.5 . .
C46 C41 C42 117.6(7) . .
C46 C41 S40A 125.5(7) . .
C42 C41 S40A 116.4(7) . .
C46 C41 S40B 99.4(7) . .
C42 C41 S40B 142.3(8) . .
S40A C41 S40B 29.6(4) . .
C43 C42 C41 120.3(8) . .
C43 C42 H42 119.8 . .
C41 C42 H42 119.8 . .
C42 C43 C44 121.2(8) . .
C42 C43 H43 119.4 . .
C44 C43 H43 119.4 . .
C45 C44 C43 118.5(8) . .
C45 C44 C47 121.2(8) . .
C43 C44 C47 120.3(8) . .
C44 C45 C46 121.1(8) . .
C44 C45 H45 119.4 . .
C46 C45 H45 119.4 . .
C41 C46 C45 121.1(8) . .
C41 C46 H46 119.5 . .
C45 C46 H46 119.5 . .
C44 C47 H47A 109.5 . .
C44 C47 H47B 109.5 . .
H47A C47 H47B 109.5 . .
C44 C47 H47C 109.5 . .
H47A C47 H47C 109.5 . .
H47B C47 H47C 109.5 . .
C52 C51 C56 120.7(8) . .
C52 C51 S50 119.6(6) . .
C56 C51 S50 119.7(7) . .
C53 C52 C51 119.9(9) . .
C53 C52 H52 120.0 . .
C51 C52 H52 120.0 . .
C52 C53 C54 120.7(10) . .
C52 C53 H53 119.7 . .
C54 C53 H53 119.7 . .
C55 C54 C53 118.5(9) . .
C55 C54 C57 120.4(10) . .
C53 C54 C57 121.2(11) . .
C54 C55 C56 122.7(9) . .
C54 C55 H55 118.7 . .
C56 C55 H55 118.7 . .
C51 C56 C55 117.5(10) . .
C51 C56 H56 121.2 . .
C55 C56 H56 121.2 . .
C54 C57 H57A 109.5 . .
C54 C57 H57B 109.5 . .
H57A C57 H57B 109.5 . .
C54 C57 H57C 109.5 . .
H57A C57 H57C 109.5 . .
H57B C57 H57C 109.5 . .
C62 C61 C66 120.3(6) . .
C62 C61 S60 120.6(5) . .
C66 C61 S60 119.0(5) . .
C61 C62 C63 120.0(7) . .
C61 C62 H62 120.0 . .
C63 C62 H62 120.0 . .
C62 C63 C64 120.6(8) . .
C62 C63 H63 119.7 . .
C64 C63 H63 119.7 . .
C65 C64 C63 118.3(7) . .
C65 C64 C67 121.9(8) . .
C63 C64 C67 119.9(8) . .
C64 C65 C66 121.8(7) . .
C64 C65 H65 119.1 . .
C66 C65 H65 119.1 . .
C61 C66 C65 119.0(7) . .
C61 C66 H66 120.5 . .
C65 C66 H66 120.5 . .
C64 C67 H67A 109.5 . .
C64 C67 H67B 109.5 . .
H67A C67 H67B 109.5 . .
C64 C67 H67C 109.5 . .
H67A C67 H67C 109.5 . .
H67B C67 H67C 109.5 . .
C12A C15B N1A 116.0(6) . .
C12A C15B H15A 108.3 . .
N1A C15B H15A 108.3 . .
C12A C15B H15B 108.3 . .
N1A C15B H15B 108.3 . .
H15A C15B H15B 107.4 . .
C15B C12A C13A 108.8(6) . .
C15B C12A H12A 109.9 . .
C13A C12A H12A 109.9 . .
C15B C12A H12B 109.9 . .
C13A C12A H12B 109.9 . .
H12A C12A H12B 108.3 . .
C12A C13A C14A 111.0(7) . .
C12A C13A H13A 109.4 . .
C14A C13A H13A 109.4 . .
C12A C13A H13B 109.4 . .
C14A C13A H13B 109.4 . .
H13A C13A H13B 108.0 . .
N1A C31A C32A 114.7(6) . .
N1A C31A H31A 108.6 . .
C32A C31A H31A 108.6 . .
N1A C31A H31B 108.6 . .
C32A C31A H31B 108.6 . .
H31A C31A H31B 107.6 . .
C31A C32A C33A 111.0(7) . .
C31A C32A H32A 109.4 . .
C33A C32A H32A 109.4 . .
C31A C32A H32B 109.4 . .
C33A C32A H32B 109.4 . .
H32A C32A H32B 108.0 . .
C34A C33A C32A 111.6(9) . .
C34A C33A H33A 109.3 . .
C32A C33A H33A 109.3 . .
C34A C33A H33B 109.3 . .
C32A C33A H33B 109.3 . .
H33A C33A H33B 108.0 . .
C33A C34A H34A 109.5 . .
C33A C34A H34B 109.5 . .
H34A C34A H34B 109.5 . .
C33A C34A H34C 109.5 . .
H34A C34A H34C 109.5 . .
H34B C34A H34C 109.5 . .
C22A C21A N1A 117.6(6) . .
C22A C21A H21A 107.9 . .
N1A C21A H21A 107.9 . .
C22A C21A H21B 107.9 . .
N1A C21A H21B 107.9 . .
H21A C21A H21B 107.2 . .
C21A C22A C23A 108.7(7) . .
C21A C22A H22A 110.0 . .
C23A C22A H22A 110.0 . .
C21A C22A H22B 110.0 . .
C23A C22A H22B 110.0 . .
H22A C22A H22B 108.3 . .
C24A C23A C22A 114.1(8) . .
C24A C23A H23A 108.7 . .
C22A C23A H23A 108.7 . .
C24A C23A H23B 108.7 . .
C22A C23A H23B 108.7 . .
H23A C23A H23B 107.6 . .
C23A C24A H24A 109.5 . .
C23A C24A H24B 109.5 . .
H24A C24A H24B 109.5 . .
C23A C24A H24C 109.5 . .
H24A C24A H24C 109.5 . .
H24B C24A H24C 109.5 . .
C42A C41A N1A 116.1(6) . .
C42A C41A H41A 108.3 . .
N1A C41A H41A 108.3 . .
C42A C41A H41B 108.3 . .
N1A C41A H41B 108.3 . .
H41A C41A H41B 107.4 . .
C41A C42A C43A 109.9(6) . .
C41A C42A H42A 109.7 . .
C43A C42A H42A 109.7 . .
C41A C42A H42B 109.7 . .
C43A C42A H42B 109.7 . .
H42A C42A H42B 108.2 . .
C44A C43A C42A 112.1(7) . .
C44A C43A H43A 109.2 . .
C42A C43A H43A 109.2 . .
C44A C43A H43B 109.2 . .
C42A C43A H43B 109.2 . .
H43A C43A H43B 107.9 . .
C43A C44A H44A 109.5 . .
C43A C44A H44B 109.5 . .
H44A C44A H44B 109.5 . .
C43A C44A H44C 109.5 . .
H44A C44A H44C 109.5 . .
H44B C44A H44C 109.5 . .
N1B C21B C22B 116.7(6) . .
N1B C21B H21C 108.1 . .
C22B C21B H21C 108.1 . .
N1B C21B H21D 108.1 . .
C22B C21B H21D 108.1 . .
H21C C21B H21D 107.3 . .
C21B C22B C23B 109.2(6) . .
C21B C22B H22C 109.8 . .
C23B C22B H22C 109.8 . .
C21B C22B H22D 109.8 . .
C23B C22B H22D 109.8 . .
H22C C22B H22D 108.3 . .
C24B C23B C22B 111.9(7) . .
C24B C23B H23C 109.2 . .
C22B C23B H23C 109.2 . .
C24B C23B H23D 109.2 . .
C22B C23B H23D 109.2 . .
H23C C23B H23D 107.9 . .
C23B C24B H24D 109.5 . .
C23B C24B H24E 109.5 . .
H24D C24B H24E 109.5 . .
C23B C24B H24F 109.5 . .
H24D C24B H24F 109.5 . .
H24E C24B H24F 109.5 . .
C12B C11B N1B 114.9(5) . .
C12B C11B H11A 108.5 . .
N1B C11B H11A 108.5 . .
C12B C11B H11B 108.5 . .
N1B C11B H11B 108.5 . .
H11A C11B H11B 107.5 . .
C13B C12B C11B 110.5(6) . .
C13B C12B H12C 109.5 . .
C11B C12B H12C 109.5 . .
C13B C12B H12D 109.5 . .
C11B C12B H12D 109.5 . .
H12C C12B H12D 108.1 . .
C12B C13B C14B 110.8(7) . .
C12B C13B H13C 109.5 . .
C14B C13B H13C 109.5 . .
C12B C13B H13D 109.5 . .
C14B C13B H13D 109.5 . .
H13C C13B H13D 108.1 . .
C13B C14B H14A 109.5 . .
C13B C14B H14B 109.5 . .
H14A C14B H14B 109.5 . .
C13B C14B H14C 109.5 . .
H14A C14B H14C 109.5 . .
H14B C14B H14C 109.5 . .
N1B C41B C42B 116.7(6) . .
N1B C41B H41C 108.1 . .
C42B C41B H41C 108.1 . .
N1B C41B H41D 108.1 . .
C42B C41B H41D 108.1 . .
H41C C41B H41D 107.3 . .
C43B C42B C41B 109.5(6) . .
C43B C42B H42C 109.8 . .
C41B C42B H42C 109.8 . .
C43B C42B H42D 109.8 . .
C41B C42B H42D 109.8 . .
H42C C42B H42D 108.2 . .
C44B C43B C42B 113.3(7) . .
C44B C43B H43C 108.9 . .
C42B C43B H43C 108.9 . .
C44B C43B H43D 108.9 . .
C42B C43B H43D 108.9 . .
H43C C43B H43D 107.7 . .
C43B C44B H44D 109.5 . .
C43B C44B H44E 109.5 . .
H44D C44B H44E 109.5 . .
C43B C44B H44F 109.5 . .
H44D C44B H44F 109.5 . .
H44E C44B H44F 109.5 . .
C32B C31B N1B 115.0(6) . .
C32B C31B H31C 108.5 . .
N1B C31B H31C 108.5 . .
C32B C31B H31D 108.5 . .
N1B C31B H31D 108.5 . .
H31C C31B H31D 107.5 . .
C31B C32B C33B 111.6(7) . .
C31B C32B H32C 109.3 . .
C33B C32B H32C 109.3 . .
C31B C32B H32D 109.3 . .
C33B C32B H32D 109.3 . .
H32C C32B H32D 108.0 . .
C34B C33B C32B 113.0(9) . .
C34B C33B H33C 109.0 . .
C32B C33B H33C 109.0 . .
C34B C33B H33D 109.0 . .
C32B C33B H33D 109.0 . .
H33C C33B H33D 107.8 . .
C33B C34B H34D 109.5 . .
C33B C34B H34E 109.5 . .
H34D C34B H34E 109.5 . .
C33B C34B H34F 109.5 . .
H34D C34B H34F 109.5 . .
H34E C34B H34F 109.5 . .
C13A C14A H14D 109.5 . .
C13A C14A H14E 109.5 . .
H14D C14A H14E 109.5 . .
C13A C14A H14F 109.5 . .
H14D C14A H14F 109.5 . .
H14E C14A H14F 109.5 . .
O42B S40B O43B 110(2) . .
O42B S40B O41 103.6(19) . .
O43B S40B O41 114.2(12) . .
O42B S40B C41 102.1(17) . .
O43B S40B C41 123.7(14) . .
O41 S40B C41 100.8(6) . .
C112 C162 C152 126(5) . .
C112 C162 H162 117.1 . .
C152 C162 H162 117.1 . .
C142 C132 C122 124(6) . .
C142 C132 H132 118.1 . .
C122 C132 H132 118.1 . .
C132 C142 C152 122(6) . .
C132 C142 C172 127(9) . .
C152 C142 C172 111(8) . .
C142 C172 H17D 109.5 . .
C142 C172 H17E 109.5 . .
H17D C172 H17E 109.5 . .
C142 C172 H17F 109.5 . .
H17D C172 H17F 109.5 . .
H17E C172 H17F 109.5 . .
C142 C172 H17G 109.5 . .
H17D C172 H17G 141.1 . .
H17E C172 H17G 56.3 . .
H17F C172 H17G 56.3 . .
C142 C172 H17H 109.5 . .
H17D C172 H17H 56.3 . .
H17E C172 H17H 141.1 . .
H17F C172 H17H 56.3 . .
H17G C172 H17H 109.5 . .
C142 C172 H17I 109.5 . .
H17D C172 H17I 56.3 . .
H17E C172 H17I 56.3 . .
H17F C172 H17I 141.1 . .
H17G C172 H17I 109.5 . .
H17H C172 H17I 109.5 . .
C142 C152 C162 113(4) . .
C142 C152 H152 123.7 . .
C162 C152 H152 123.7 . .
C162 C112 C122 117(3) . .
C162 C112 S10 127(5) . .
C122 C112 S10 116(4) . .
C112 C122 C132 117(4) . .
C112 C122 H122 121.3 . .
C132 C122 H122 121.3 . .

loop_
_geom_bond_atom_site_label_1
_geom_bond_atom_site_label_2
_geom_bond_distance
_geom_bond_site_symmetry_2
I4 Mo1 2.7694(7) .
I4 Mo3 2.7729(7) .
I4 Mo2 2.7770(7) .
I2 Mo2 2.7577(7) 2_556
I2 Mo1 2.7607(7) .
I2 Mo3 2.7623(7) .
I3 Mo3 2.7804(7) 2_556
I3 Mo2 2.7857(8) .
I3 Mo1 2.7863(7) .
I1 Mo1 2.7807(7) 2_556
I1 Mo2 2.7855(8) .
I1 Mo3 2.7871(7) .
I8 Mo6 2.7550(6) .
I8 Mo5 2.7695(6) .
I8 Mo4 2.7703(6) .
I6 Mo6 2.7813(6) 2_565
I6 Mo4 2.7827(7) .
I6 Mo5 2.7837(7) .
I5 Mo6 2.7761(7) .
I5 Mo5 2.7814(6) 2_565
I5 Mo4 2.7819(7) .
I7 Mo5 2.7814(7) .
I7 Mo4 2.7832(7) 2_565
I7 Mo6 2.7832(7) .
Mo1 O11 2.138(5) .
Mo1 Mo2 2.6604(8) .
Mo1 Mo3 2.6637(7) 2_556
Mo1 Mo2 2.6658(8) 2_556
Mo1 Mo3 2.6670(8) .
Mo1 I1 2.7807(7) 2_556
Mo2 O21 2.134(5) .
Mo2 Mo3 2.6607(8) .
Mo2 Mo3 2.6653(8) 2_556
Mo2 Mo1 2.6658(8) 2_556
Mo2 I2 2.7577(7) 2_556
Mo3 O31 2.128(5) .
Mo3 Mo1 2.6637(7) 2_556
Mo3 Mo2 2.6653(8) 2_556
Mo3 I3 2.7804(7) 2_556
Mo4 O41 2.146(4) .
Mo4 Mo6 2.6640(7) 2_565
Mo4 Mo6 2.6688(7) .
Mo4 Mo5 2.6707(7) 2_565
Mo4 Mo5 2.6718(7) .
Mo4 I7 2.7832(7) 2_565
Mo5 O51 2.140(5) .
Mo5 Mo6 2.6611(7) 2_565
Mo5 Mo6 2.6629(7) .
Mo5 Mo4 2.6707(7) 2_565
Mo5 I5 2.7814(6) 2_565
Mo6 O61 2.125(4) .
Mo6 Mo5 2.6611(7) 2_565
Mo6 Mo4 2.6640(7) 2_565
Mo6 I6 2.7813(6) 2_565
S10 O12 1.434(6) .
S10 O13 1.441(8) .
S10 O11 1.496(5) .
S10 C112 1.760(10) .
S10 C111 1.767(13) .
S20 O23 1.414(8) .
S20 O22 1.455(8) .
S20 O21 1.485(6) .
S20 C21 1.762(8) .
S30 O33 1.425(8) .
S30 O32 1.429(7) .
S30 O31 1.483(5) .
S30 C31 1.766(7) .
S40A O43A 1.432(9) .
S40A O42A 1.441(8) .
S40A O41 1.520(5) .
S40A C41 1.740(7) .
S50 O52 1.432(7) .
S50 O53 1.442(6) .
S50 O51 1.490(5) .
S50 C51 1.777(8) .
S60 O63 1.445(5) .
S60 O62 1.445(5) .
S60 O61 1.490(5) .
S60 C61 1.772(7) .
O1S C2S 1.200(13) .
O41 S40B 1.514(11) .
N1A C31A 1.516(9) .
N1A C15B 1.519(9) .
N1A C21A 1.528(9) .
N1A C41A 1.530(9) .
N1B C21B 1.513(9) .
N1B C41B 1.513(9) .
N1B C11B 1.529(9) .
N1B C31B 1.534(8) .
C111 C121 1.36(3) .
C111 C161 1.36(3) .
C1S C2S 1.489(16) .
C1S H1S1 0.9600 .
C1S H1S2 0.9600 .
C1S H1S3 0.9600 .
C121 C131 1.35(3) .
C121 H121 0.9300 .
C2S C3S 1.462(15) .
C131 C141 1.32(5) .
C131 H131 0.9300 .
C3S H3S1 0.9600 .
C3S H3S2 0.9600 .
C3S H3S3 0.9600 .
C141 C151 1.40(4) .
C141 C171 1.50(3) .
C151 C161 1.39(2) .
C151 H151 0.9300 .
C161 H161 0.9300 .
C171 H17A 0.9600 .
C171 H17B 0.9600 .
C171 H17C 0.9600 .
C21 C22 1.340(16) .
C21 C26 1.370(16) .
C22 C23 1.420(19) .
C22 H22 0.9300 .
C23 C24 1.26(2) .
C23 H23 0.9300 .
C24 C25 1.29(2) .
C24 C27 1.511(19) .
C25 C26 1.42(2) .
C25 H25 0.9300 .
C26 H26 0.9300 .
C27 H27A 0.9600 .
C27 H27B 0.9600 .
C27 H27C 0.9600 .
C31 C32 1.372(10) .
C31 C36 1.383(11) .
C32 C33 1.401(12) .
C32 H32 0.9300 .
C33 C34 1.357(13) .
C33 H33 0.9300 .
C34 C35 1.399(13) .
C34 C37 1.517(12) .
C35 C36 1.369(13) .
C35 H35 0.9300 .
C36 H36 0.9300 .
C37 H37A 0.9600 .
C37 H37B 0.9600 .
C37 H37C 0.9600 .
C41 C46 1.381(13) .
C41 C42 1.415(13) .
C41 S40B 1.783(5) .
C42 C43 1.375(12) .
C42 H42 0.9300 .
C43 C44 1.383(12) .
C43 H43 0.9300 .
C44 C45 1.373(12) .
C44 C47 1.508(11) .
C45 C46 1.384(12) .
C45 H45 0.9300 .
C46 H46 0.9300 .
C47 H47A 0.9600 .
C47 H47B 0.9600 .
C47 H47C 0.9600 .
C51 C52 1.384(13) .
C51 C56 1.388(12) .
C52 C53 1.380(13) .
C52 H52 0.9300 .
C53 C54 1.388(14) .
C53 H53 0.9300 .
C54 C55 1.364(16) .
C54 C57 1.513(13) .
C55 C56 1.400(14) .
C55 H55 0.9300 .
C56 H56 0.9300 .
C57 H57A 0.9600 .
C57 H57B 0.9600 .
C57 H57C 0.9600 .
C61 C62 1.379(10) .
C61 C66 1.389(10) .
C62 C63 1.390(11) .
C62 H62 0.9300 .
C63 C64 1.399(12) .
C63 H63 0.9300 .
C64 C65 1.380(13) .
C64 C67 1.519(12) .
C65 C66 1.390(10) .
C65 H65 0.9300 .
C66 H66 0.9300 .
C67 H67A 0.9600 .
C67 H67B 0.9600 .
C67 H67C 0.9600 .
C15B C12A 1.512(10) .
C15B H15A 0.9700 .
C15B H15B 0.9700 .
C12A C13A 1.535(10) .
C12A H12A 0.9700 .
C12A H12B 0.9700 .
C13A C14A 1.546(12) .
C13A H13A 0.9700 .
C13A H13B 0.9700 .
C31A C32A 1.516(12) .
C31A H31A 0.9700 .
C31A H31B 0.9700 .
C32A C33A 1.522(12) .
C32A H32A 0.9700 .
C32A H32B 0.9700 .
C33A C34A 1.506(15) .
C33A H33A 0.9700 .
C33A H33B 0.9700 .
C34A H34A 0.9600 .
C34A H34B 0.9600 .
C34A H34C 0.9600 .
C21A C22A 1.496(11) .
C21A H21A 0.9700 .
C21A H21B 0.9700 .
C22A C23A 1.518(11) .
C22A H22A 0.9700 .
C22A H22B 0.9700 .
C23A C24A 1.496(13) .
C23A H23A 0.9700 .
C23A H23B 0.9700 .
C24A H24A 0.9600 .
C24A H24B 0.9600 .
C24A H24C 0.9600 .
C41A C42A 1.510(11) .
C41A H41A 0.9700 .
C41A H41B 0.9700 .
C42A C43A 1.535(10) .
C42A H42A 0.9700 .
C42A H42B 0.9700 .
C43A C44A 1.519(13) .
C43A H43A 0.9700 .
C43A H43B 0.9700 .
C44A H44A 0.9600 .
C44A H44B 0.9600 .
C44A H44C 0.9600 .
C21B C22B 1.517(11) .
C21B H21C 0.9700 .
C21B H21D 0.9700 .
C22B C23B 1.537(11) .
C22B H22C 0.9700 .
C22B H22D 0.9700 .
C23B C24B 1.523(12) .
C23B H23C 0.9700 .
C23B H23D 0.9700 .
C24B H24D 0.9600 .
C24B H24E 0.9600 .
C24B H24F 0.9600 .
C11B C12B 1.516(10) .
C11B H11A 0.9700 .
C11B H11B 0.9700 .
C12B C13B 1.513(10) .
C12B H12C 0.9700 .
C12B H12D 0.9700 .
C13B C14B 1.531(12) .
C13B H13C 0.9700 .
C13B H13D 0.9700 .
C14B H14A 0.9600 .
C14B H14B 0.9600 .
C14B H14C 0.9600 .
C41B C42B 1.524(11) .
C41B H41C 0.9700 .
C41B H41D 0.9700 .
C42B C43B 1.522(11) .
C42B H42C 0.9700 .
C42B H42D 0.9700 .
C43B C44B 1.502(13) .
C43B H43C 0.9700 .
C43B H43D 0.9700 .
C44B H44D 0.9600 .
C44B H44E 0.9600 .
C44B H44F 0.9600 .
C31B C32B 1.508(10) .
C31B H31C 0.9700 .
C31B H31D 0.9700 .
C32B C33B 1.517(11) .
C32B H32C 0.9700 .
C32B H32D 0.9700 .
C33B C34B 1.481(17) .
C33B H33C 0.9700 .
C33B H33D 0.9700 .
C34B H34D 0.9600 .
C34B H34E 0.9600 .
C34B H34F 0.9600 .
C14A H14D 0.9600 .
C14A H14E 0.9600 .
C14A H14F 0.9600 .
S40B O42B 1.43(3) .
S40B O43B 1.49(4) .
C162 C112 1.30(7) .
C162 C152 1.44(6) .
C162 H162 0.9300 .
C132 C142 1.28(11) .
C132 C122 1.38(7) .
C132 H132 0.9300 .
C142 C152 1.36(13) .
C142 C172 1.48(7) .
C172 H17D 0.9600 .
C172 H17E 0.9600 .
C172 H17F 0.9600 .
C172 H17G 0.9600 .
C172 H17H 0.9600 .
C172 H17I 0.9600 .
C152 H152 0.9300 .
C112 C122 1.39(9) .
C122 H122 0.9300 .
